data_7021919
loop_
_publ_author_name
'Qin, Xiu Ying'
'Yang, Li Cong'
'Le, Fang Ling'
'Yu, Qian Qian'
'Sun, Dong Dong'
'Liu, Ya Nan'
'Liu, Jie'

_publ_section_title
;
 Structures and anti-cancer properties of two binuclear copper complexes.
;
_journal_issue 41
_journal_name_full 'Dalton transactions (Cambridge, England : 2003)'
_journal_page_first 14681
_journal_page_last 14684
_journal_paper_doi 10.1039/c3dt51548f
_journal_volume 42
_journal_year 2013
_chemical_formula_moiety 'C36 H38 Cu2 N4 O10, 2(H2 O)'
_chemical_formula_sum 'C36 H42 Cu2 N4 O12'
_chemical_formula_weight 849.82
_chemical_name_systematic
; 
 ? 
;
_space_group_IT_number 14
_space_group_name_Hall '-P 2ybc'
_symmetry_cell_setting monoclinic
_symmetry_space_group_name_Hall '-P 2ybc'
_symmetry_space_group_name_H-M 'P 1 21/c 1'
_atom_sites_solution_hydrogens geom
_atom_sites_solution_primary direct
_atom_sites_solution_secondary difmap
_audit_creation_method SHELXL-97
_cell_angle_alpha 90.00
_cell_angle_beta 99.775(7)
_cell_angle_gamma 90.00
_cell_formula_units_Z 2
_cell_length_a 7.3882(5)
_cell_length_b 29.4687(19)
_cell_length_c 8.6809(6)
_cell_measurement_reflns_used 3315
_cell_measurement_temperature 293(2)
_cell_measurement_theta_max 25.10
_cell_measurement_theta_min 2.88
_cell_volume 1862.6(2)
_computing_cell_refinement 'Bruker FRAMBO'
_computing_data_collection 'Bruker FRAMBO'
_computing_data_reduction 'Bruker SAINT'
_computing_molecular_graphics 'Bruker SHELXTL'
_computing_publication_material 'Bruker SHELXTL'
_computing_structure_refinement 'SHELXL-97 (Sheldrick, 2008) and Olex2 1.2'
_computing_structure_solution 'SHELXS-97 (Sheldrick, 2008)'
_diffrn_ambient_temperature 293(2)
_diffrn_detector_area_resol_mean none
_diffrn_measured_fraction_theta_full 0.998
_diffrn_measured_fraction_theta_max 0.998
_diffrn_measurement_device_type 'multiwire proportional'
_diffrn_measurement_method 'phi and omega scans'
_diffrn_radiation_monochromator graphite
_diffrn_radiation_source 'fine-focus sealed tube'
_diffrn_radiation_type MoK\a
_diffrn_radiation_wavelength 0.71073
_diffrn_reflns_av_R_equivalents 0.0324
_diffrn_reflns_av_sigmaI/netI 0.0477
_diffrn_reflns_limit_h_max 8
_diffrn_reflns_limit_h_min -8
_diffrn_reflns_limit_k_max 34
_diffrn_reflns_limit_k_min -35
_diffrn_reflns_limit_l_max 10
_diffrn_reflns_limit_l_min -9
_diffrn_reflns_number 7883
_diffrn_reflns_theta_full 25.10
_diffrn_reflns_theta_max 25.10
_diffrn_reflns_theta_min 2.88
_diffrn_standards_decay_% none
_diffrn_standards_interval_count none
_diffrn_standards_interval_time none
_diffrn_standards_number none
_exptl_absorpt_coefficient_mu 1.210
_exptl_absorpt_correction_type none
_exptl_crystal_colour green
_exptl_crystal_density_diffrn 1.515
_exptl_crystal_density_method 'not measured'
_exptl_crystal_description columnar
_exptl_crystal_F_000 880
_exptl_crystal_size_max 0.47
_exptl_crystal_size_mid 0.26
_exptl_crystal_size_min 0.20
_refine_diff_density_max 0.678
_refine_diff_density_min -0.540
_refine_diff_density_rms 0.068
_refine_ls_extinction_method none
_refine_ls_goodness_of_fit_ref 1.059
_refine_ls_hydrogen_treatment mixed
_refine_ls_matrix_type full
_refine_ls_number_parameters 248
_refine_ls_number_reflns 3315
_refine_ls_number_restraints 12
_refine_ls_restrained_S_all 1.132
_refine_ls_R_factor_all 0.0685
_refine_ls_R_factor_gt 0.0493
_refine_ls_shift/su_max 0.002
_refine_ls_shift/su_mean 0.000
_refine_ls_structure_factor_coef Fsqd
_refine_ls_weighting_details 'calc w=1/[\s^2^(Fo^2^)+(0.0420P)^2^+2.4171P] where P=(Fo^2^+2Fc^2^)/3'
_refine_ls_weighting_scheme calc
_refine_ls_wR_factor_gt 0.1061
_refine_ls_wR_factor_ref 0.1146
_reflns_number_gt 2585
_reflns_number_total 3315
_reflns_threshold_expression >2sigma(I)
_cod_data_source_file c3dt51548f.txt
_cod_data_source_block cu
_cod_database_code 7021919
_shelxl-olex2_refinement_description
;
1. Fixed Uiso
 At 1.2 times of:
  All C(H) groups, All C(H,H) groups
 At 1.5 times of:
  All C(H,H,H) groups, All O(H) groups, All O(H,H) groups
2. Uiso/Uaniso restraints and constraints
Uanis(C12) \\sim Ueq, Uanis(C13) \\sim Ueq: with sigma of 0.01 and 
sigma for terminal atoms of 0.02
3.a Riding coordinates:
 O5(H5)
3.b Free rotating group:
 O1W(H1Wa,H1Wb)
3.c Secondary CH2 refined with riding coordinates:
 C2(H2a,H2b), C3(H3a,H3b)
3.d Me refined with riding coordinates:
 C18(H18a,H18b,H18c)
3.e Aromatic/amide H refined with riding coordinates:
 C4(H4), C6(H6), C8(H8), C11(H11), C12(H12), C13(H13), C15(H15), C16(H16)
3.f Idealised Me refined as rotating group:
 C17(H17a,H17b,H17c)
;

loop_
_symmetry_equiv_pos_as_xyz
'x, y, z'
'-x, y+1/2, -z+1/2'
'-x, -y, -z'
'x, -y-1/2, z-1/2'

loop_
_atom_site_label
_atom_site_type_symbol
_atom_site_fract_x
_atom_site_fract_y
_atom_site_fract_z
_atom_site_U_iso_or_equiv
_atom_site_adp_type
_atom_site_occupancy
_atom_site_symmetry_multiplicity
_atom_site_calc_flag
_atom_site_refinement_flags
C1 C 0.7894(6) 0.77378(14) 0.1183(5) 0.0349(9) Uani 1 1 d .
C2 C 0.6598(6) 0.74717(15) 0.2006(6) 0.0491(12) Uani 1 1 d .
H2A H 0.6753 0.7151 0.1813 0.059 Uiso 1 1 calc R
H2B H 0.6929 0.7522 0.3123 0.059 Uiso 1 1 calc R
C3 C 0.4606(6) 0.75947(13) 0.1501(6) 0.0435(11) Uani 1 1 d .
H3A H 0.4304 0.7584 0.0370 0.052 Uiso 1 1 calc R
H3B H 0.3842 0.7375 0.1920 0.052 Uiso 1 1 calc R
C4 C 0.2867(5) 0.80864(13) 0.2800(5) 0.0321(9) Uani 1 1 d .
H4 H 0.2263 0.7819 0.2973 0.039 Uiso 1 1 calc R
C5 C 0.2203(5) 0.84939(13) 0.3400(4) 0.0313(9) Uani 1 1 d .
C6 C 0.0684(5) 0.84587(15) 0.4165(5) 0.0379(10) Uani 1 1 d .
H6 H 0.0183 0.8173 0.4268 0.045 Uiso 1 1 calc R
C7 C -0.0102(6) 0.88282(15) 0.4772(5) 0.0412(10) Uani 1 1 d .
C8 C 0.0698(6) 0.92441(15) 0.4618(5) 0.0450(11) Uani 1 1 d .
H8 H 0.0194 0.9499 0.5012 0.054 Uiso 1 1 calc R
C9 C 0.2234(6) 0.92999(14) 0.3894(5) 0.0407(10) Uani 1 1 d .
C10 C 0.3007(5) 0.89250(13) 0.3230(5) 0.0330(9) Uani 1 1 d .
C11 C 0.3022(7) 0.97523(16) 0.3810(7) 0.0696(17) Uani 1 1 d .
H11 H 0.4012 0.9779 0.3282 0.083 Uiso 1 1 calc R
C12 C 0.6981(9) 0.94953(19) 0.1282(9) 0.104(2) Uani 1 1 d U
H12 H 0.5985 0.9550 0.1783 0.125 Uiso 1 1 calc R
C13 C 0.7995(9) 0.98620(19) 0.0942(10) 0.109(3) Uani 1 1 d U
H13 H 0.7681 1.0152 0.1229 0.131 Uiso 1 1 calc R
C14 C 0.9444(6) 0.98053(13) 0.0195(5) 0.0401(10) Uani 1 1 d .
C15 C 0.9831(6) 0.93689(15) -0.0102(6) 0.0512(13) Uani 1 1 d .
H15 H 1.0844 0.9304 -0.0571 0.061 Uiso 1 1 calc R
C16 C 0.8759(6) 0.90197(15) 0.0273(6) 0.0499(13) Uani 1 1 d .
H16 H 0.9073 0.8726 0.0031 0.060 Uiso 1 1 calc R
C17 C -0.1758(7) 0.87772(18) 0.5568(6) 0.0602(14) Uani 1 1 d .
H17A H -0.2558 0.8548 0.5041 0.090 Uiso 1 1 calc R
H17B H -0.2403 0.9061 0.5530 0.090 Uiso 1 1 calc R
H17C H -0.1364 0.8690 0.6638 0.090 Uiso 1 1 calc R
C18 C 0.4239(8) 0.8775(2) -0.2315(6) 0.0811(19) Uani 1 1 d .
H18A H 0.3180 0.8773 -0.3127 0.122 Uiso 1 1 calc R
H18B H 0.5160 0.8577 -0.2598 0.122 Uiso 1 1 calc R
H18C H 0.4720 0.9078 -0.2179 0.122 Uiso 1 1 calc R
Cu1 Cu 0.56761(6) 0.855408(15) 0.14494(6) 0.03224(18) Uani 1 1 d .
N1 N 0.4212(4) 0.80513(10) 0.2046(4) 0.0314(7) Uani 1 1 d .
N2 N 0.7325(4) 0.90743(11) 0.0948(4) 0.0378(8) Uani 1 1 d .
O1 O 0.7436(4) 0.81380(9) 0.0742(4) 0.0458(8) Uani 1 1 d .
O2 O 0.9339(4) 0.75567(10) 0.0958(3) 0.0456(8) Uani 1 1 d .
O3 O 0.4379(4) 0.89857(9) 0.2492(3) 0.0425(7) Uani 1 1 d .
O4 O 0.2519(7) 1.00875(14) 0.4350(8) 0.127(2) Uani 1 1 d .
O5 O 0.3753(5) 0.86295(14) -0.0958(4) 0.0789(13) Uani 1 1 d .
H5 H 0.2781 0.8477 -0.1204 0.118 Uiso 1 1 d R
O1W O 0.0955(4) 0.80102(12) 0.8595(4) 0.0566(9) Uani 1 1 d G
H1WA H 0.0374 0.7878 0.7790 0.085 Uiso 1 1 d G
H1WB H 0.0470 0.7943 0.9386 0.085 Uiso 1 1 d G

loop_
_atom_site_aniso_label
_atom_site_aniso_U_11
_atom_site_aniso_U_22
_atom_site_aniso_U_33
_atom_site_aniso_U_23
_atom_site_aniso_U_13
_atom_site_aniso_U_12
C1 0.041(2) 0.030(2) 0.036(2) -0.0046(19) 0.0113(19) -0.0042(19)
C2 0.053(3) 0.029(2) 0.071(3) 0.012(2) 0.027(3) 0.006(2)
C3 0.045(3) 0.024(2) 0.067(3) -0.008(2) 0.023(2) -0.0089(19)
C4 0.031(2) 0.026(2) 0.039(2) 0.0069(18) 0.0065(18) -0.0050(17)
C5 0.033(2) 0.029(2) 0.031(2) 0.0039(17) 0.0052(17) -0.0006(17)
C6 0.033(2) 0.039(3) 0.042(2) 0.006(2) 0.0083(19) -0.0053(18)
C7 0.037(2) 0.048(3) 0.042(3) 0.006(2) 0.016(2) 0.007(2)
C8 0.044(3) 0.042(3) 0.053(3) -0.001(2) 0.020(2) 0.006(2)
C9 0.042(2) 0.035(2) 0.048(3) 0.000(2) 0.015(2) 0.001(2)
C10 0.033(2) 0.031(2) 0.036(2) -0.0003(18) 0.0103(18) -0.0034(17)
C11 0.066(3) 0.036(3) 0.118(5) -0.016(3) 0.049(4) -0.003(2)
C12 0.101(4) 0.044(3) 0.199(7) -0.012(4) 0.112(5) -0.014(3)
C13 0.113(5) 0.033(3) 0.212(7) -0.013(4) 0.119(5) -0.012(3)
C14 0.041(2) 0.029(2) 0.055(3) 0.001(2) 0.021(2) -0.0045(19)
C15 0.050(3) 0.033(2) 0.080(4) -0.002(2) 0.039(3) -0.006(2)
C16 0.056(3) 0.025(2) 0.077(3) -0.005(2) 0.037(3) -0.007(2)
C17 0.055(3) 0.059(3) 0.074(4) 0.006(3) 0.034(3) 0.003(3)
C18 0.082(4) 0.109(5) 0.051(3) 0.012(3) 0.005(3) -0.023(4)
Cu1 0.0361(3) 0.0237(3) 0.0402(3) 0.0001(2) 0.0157(2) -0.0049(2)
N1 0.0356(18) 0.0220(17) 0.0373(19) -0.0010(14) 0.0086(15) -0.0033(14)
N2 0.0393(19) 0.0246(18) 0.054(2) -0.0009(16) 0.0207(17) -0.0039(15)
O1 0.0575(19) 0.0257(16) 0.063(2) 0.0036(14) 0.0353(17) -0.0001(14)
O2 0.0427(17) 0.0409(18) 0.057(2) -0.0003(15) 0.0193(15) 0.0044(14)
O3 0.0458(16) 0.0256(15) 0.064(2) -0.0035(14) 0.0307(15) -0.0071(13)
O4 0.106(4) 0.048(3) 0.251(7) -0.044(3) 0.098(4) -0.006(2)
O5 0.073(2) 0.116(3) 0.044(2) 0.014(2) -0.0023(18) -0.047(2)
O1W 0.054(2) 0.061(2) 0.057(2) -0.0083(18) 0.0169(18) -0.0224(17)

loop_
_atom_type_symbol
_atom_type_description
_atom_type_scat_dispersion_real
_atom_type_scat_dispersion_imag
_atom_type_scat_source
C C 0.0033 0.0016 'International Tables Vol C Tables 4.2.6.8 and 6.1.1.4'
H H 0.0000 0.0000 'International Tables Vol C Tables 4.2.6.8 and 6.1.1.4'
O O 0.0106 0.0060 'International Tables Vol C Tables 4.2.6.8 and 6.1.1.4'
N N 0.0061 0.0033 'International Tables Vol C Tables 4.2.6.8 and 6.1.1.4'
Cu Cu 0.3201 1.2651 'International Tables Vol C Tables 4.2.6.8 and 6.1.1.4'

loop_
_geom_angle_atom_site_label_1
_geom_angle_atom_site_label_2
_geom_angle_atom_site_label_3
_geom_angle
_geom_angle_site_symmetry_3
O2 C1 O1 123.1(4) .
O2 C1 C2 119.0(4) .
O1 C1 C2 117.9(4) .
C3 C2 C1 113.9(4) .
C3 C2 H2A 108.8 .
C1 C2 H2A 108.8 .
C3 C2 H2B 108.8 .
C1 C2 H2B 108.8 .
H2A C2 H2B 107.7 .
N1 C3 C2 111.3(4) .
N1 C3 H3A 109.4 .
C2 C3 H3A 109.4 .
N1 C3 H3B 109.4 .
C2 C3 H3B 109.4 .
H3A C3 H3B 108.0 .
N1 C4 C5 126.7(3) .
N1 C4 H4 116.7 .
C5 C4 H4 116.7 .
C6 C5 C10 119.9(4) .
C6 C5 C4 117.6(3) .
C10 C5 C4 122.5(3) .
C7 C6 C5 123.0(4) .
C7 C6 H6 118.5 .
C5 C6 H6 118.5 .
C8 C7 C6 116.7(4) .
C8 C7 C17 121.8(4) .
C6 C7 C17 121.4(4) .
C7 C8 C9 122.9(4) .
C7 C8 H8 118.5 .
C9 C8 H8 118.5 .
C8 C9 C10 120.5(4) .
C8 C9 C11 119.4(4) .
C10 C9 C11 120.1(4) .
O3 C10 C9 119.8(4) .
O3 C10 C5 123.3(3) .
C9 C10 C5 116.9(3) .
O4 C11 C9 126.1(5) .
O4 C11 H11 117.0 .
C9 C11 H11 117.0 .
N2 C12 C13 124.4(5) .
N2 C12 H12 117.8 .
C13 C12 H12 117.8 .
C14 C13 C12 120.7(5) .
C14 C13 H13 119.7 .
C12 C13 H13 119.7 .
C15 C14 C13 114.8(4) .
C15 C14 C14 123.3(5) 3_775
C13 C14 C14 121.9(5) 3_775
C14 C15 C16 121.3(4) .
C14 C15 H15 119.4 .
C16 C15 H15 119.4 .
N2 C16 C15 124.0(4) .
N2 C16 H16 118.0 .
C15 C16 H16 118.0 .
C7 C17 H17A 109.5 .
C7 C17 H17B 109.5 .
H17A C17 H17B 109.5 .
C7 C17 H17C 109.5 .
H17A C17 H17C 109.5 .
H17B C17 H17C 109.5 .
O5 C18 H18A 109.5 .
O5 C18 H18B 109.5 .
H18A C18 H18B 109.5 .
O5 C18 H18C 109.5 .
H18A C18 H18C 109.5 .
H18B C18 H18C 109.5 .
O3 Cu1 N1 91.98(12) .
O3 Cu1 O1 167.86(14) .
N1 Cu1 O1 92.02(12) .
O3 Cu1 N2 88.09(12) .
N1 Cu1 N2 176.47(14) .
O1 Cu1 N2 87.22(12) .
O3 Cu1 O5 94.76(15) .
N1 Cu1 O5 91.67(13) .
O1 Cu1 O5 96.58(15) .
N2 Cu1 O5 91.84(13) .
C4 N1 C3 116.7(3) .
C4 N1 Cu1 125.8(3) .
C3 N1 Cu1 117.3(2) .
C16 N2 C12 114.8(4) .
C16 N2 Cu1 124.1(3) .
C12 N2 Cu1 121.2(3) .
C1 O1 Cu1 130.1(3) .
C10 O3 Cu1 129.6(2) .
C18 O5 Cu1 126.7(3) .
C18 O5 H5 106.7 .
Cu1 O5 H5 122.7 .
H1WA O1W H1WB 109.5 .

loop_
_geom_bond_atom_site_label_1
_geom_bond_atom_site_label_2
_geom_bond_distance
_geom_bond_site_symmetry_2
C1 O2 1.238(5) .
C1 O1 1.268(5) .
C1 C2 1.508(6) .
C2 C3 1.507(6) .
C2 H2A 0.9700 .
C2 H2B 0.9700 .
C3 N1 1.471(5) .
C3 H3A 0.9700 .
C3 H3B 0.9700 .
C4 N1 1.283(5) .
C4 C5 1.429(5) .
C4 H4 0.9300 .
C5 C6 1.401(5) .
C5 C10 1.421(5) .
C6 C7 1.380(6) .
C6 H6 0.9300 .
C7 C8 1.377(6) .
C7 C17 1.511(6) .
C8 C9 1.397(6) .
C8 H8 0.9300 .
C9 C10 1.411(5) .
C9 C11 1.461(6) .
C10 O3 1.300(4) .
C11 O4 1.180(6) .
C11 H11 0.9300 .
C12 N2 1.309(6) .
C12 C13 1.375(7) .
C12 H12 0.9300 .
C13 C14 1.353(7) .
C13 H13 0.9300 .
C14 C15 1.352(6) .
C14 C14 1.483(7) 3_775
C15 C16 1.371(6) .
C15 H15 0.9300 .
C16 N2 1.305(5) .
C16 H16 0.9300 .
C17 H17A 0.9600 .
C17 H17B 0.9600 .
C17 H17C 0.9600 .
C18 O5 1.358(6) .
C18 H18A 0.9600 .
C18 H18B 0.9600 .
C18 H18C 0.9600 .
Cu1 O3 1.910(3) .
Cu1 N1 1.955(3) .
Cu1 O1 1.960(3) .
Cu1 N2 2.050(3) .
Cu1 O5 2.330(3) .
O5 H5 0.8433 .
O1W H1WA 0.8500 .
O1W H1WB 0.8501 .

loop_
_geom_hbond_atom_site_label_D
_geom_hbond_atom_site_label_H
_geom_hbond_atom_site_label_A
_geom_hbond_distance_DH
_geom_hbond_distance_HA
_geom_hbond_distance_DA
_geom_hbond_angle_DHA
_geom_hbond_site_symmetry_A
O1W H1WB O2 0.85 2.06 2.872(4) 159.8 1_456
O1W H1WA O2 0.85 2.08 2.921(5) 167.8 4_476
O5 H5 O1W 0.84 1.91 2.735(5) 164.4 1_554
